data_4102953
loop_
_publ_author_name
'Maryll E. Geherty'
'Robert D. Dura'
'Scott G. Nelson'

_publ_section_title
;
 Catalytic Asymmetric Claisen Rearrangement of Unactivated Allyl Vinyl
 Ethers
;
_journal_name_full 'Journal of the American Chemical Society'
_journal_page_first 11875
_journal_page_last 11877
_journal_paper_doi 10.1021/ja1039314
_journal_volume 132
_journal_year 2010
_chemical_absolute_configuration syn
_chemical_formula_moiety 'C21 H25 N O2'
_chemical_formula_sum 'C21 H25 N O2'
_chemical_formula_weight 323.42
_chemical_name_systematic
; 
 ? 
;
_space_group_IT_number 19
_symmetry_cell_setting orthorhombic
_symmetry_space_group_name_Hall 'P 2ac 2ab'
_symmetry_space_group_name_H-M 'P 21 21 21'
_atom_sites_solution_hydrogens geom
_atom_sites_solution_primary direct
_atom_sites_solution_secondary difmap
_audit_creation_method SHELXL-97
_cell_angle_alpha 90.00
_cell_angle_beta 90.00
_cell_angle_gamma 90.00
_cell_formula_units_Z 4
_cell_length_a 5.0151(18)
_cell_length_b 16.013(6)
_cell_length_c 22.861(8)
_cell_measurement_reflns_used 945
_cell_measurement_temperature 203(2)
_cell_measurement_theta_max 21.072
_cell_measurement_theta_min 2.189
_cell_volume 1835.9(11)
_computing_cell_refinement 'Bruker SMART'
_computing_data_collection 'Bruker SMART'
_computing_data_reduction 'Bruker SAINT'
_computing_molecular_graphics 'Bruker SHELXTL'
_computing_publication_material 'Bruker SHELXTL'
_computing_structure_refinement 'SHELXL-97 (Sheldrick, 1997)'
_computing_structure_solution 'SHELXS-97 (Sheldrick, 1990)'
_diffrn_ambient_temperature 203(2)
_diffrn_measured_fraction_theta_full 0.999
_diffrn_measured_fraction_theta_max 0.999
_diffrn_measurement_device_type 'Smart Apex CCD'
_diffrn_measurement_method 'omega scans'
_diffrn_radiation_monochromator graphite
_diffrn_radiation_source 'fine-focus sealed tube'
_diffrn_radiation_type MoK\a
_diffrn_radiation_wavelength 0.71073
_diffrn_reflns_av_R_equivalents 0.1244
_diffrn_reflns_av_sigmaI/netI 0.0646
_diffrn_reflns_limit_h_max 5
_diffrn_reflns_limit_h_min -5
_diffrn_reflns_limit_k_max 19
_diffrn_reflns_limit_k_min -19
_diffrn_reflns_limit_l_max 27
_diffrn_reflns_limit_l_min -27
_diffrn_reflns_number 14062
_diffrn_reflns_theta_full 24.99
_diffrn_reflns_theta_max 24.99
_diffrn_reflns_theta_min 1.78
_exptl_absorpt_coefficient_mu 0.074
_exptl_absorpt_correction_T_max 0.9978
_exptl_absorpt_correction_T_min 0.9766
_exptl_absorpt_correction_type multi-scan
_exptl_absorpt_process_details 'Bruker Sadabs'
_exptl_crystal_colour colorless
_exptl_crystal_density_diffrn 1.170
_exptl_crystal_density_method 'not measured'
_exptl_crystal_description needle
_exptl_crystal_F_000 696
_exptl_crystal_size_max 0.32
_exptl_crystal_size_mid 0.03
_exptl_crystal_size_min 0.03
_refine_diff_density_max 0.220
_refine_diff_density_min -0.223
_refine_diff_density_rms 0.054
_refine_ls_extinction_method none
_refine_ls_goodness_of_fit_ref 1.046
_refine_ls_hydrogen_treatment mixed
_refine_ls_matrix_type full
_refine_ls_number_parameters 257
_refine_ls_number_reflns 1899
_refine_ls_number_restraints 16
_refine_ls_restrained_S_all 1.055
_refine_ls_R_factor_all 0.1151
_refine_ls_R_factor_gt 0.0739
_refine_ls_shift/su_max 0.000
_refine_ls_shift/su_mean 0.000
_refine_ls_structure_factor_coef Fsqd
_refine_ls_weighting_details 'calc w=1/[\s^2^(Fo^2^)+(0.1000P)^2^+0.0000P] where P=(Fo^2^+2Fc^2^)/3'
_refine_ls_weighting_scheme calc
_refine_ls_wR_factor_gt 0.1629
_refine_ls_wR_factor_ref 0.1812
_reflns_number_gt 1257
_reflns_number_total 1899
_reflns_threshold_expression >2sigma(I)
_cod_data_source_file ja1039314_si_002.cif
_cod_data_source_block dura2s
_cod_database_code 4102953

loop_
_symmetry_equiv_pos_as_xyz
'x, y, z'
'-x+1/2, -y, z+1/2'
'-x, y+1/2, -z+1/2'
'x+1/2, -y+1/2, -z'

loop_
_atom_site_label
_atom_site_type_symbol
_atom_site_fract_x
_atom_site_fract_y
_atom_site_fract_z
_atom_site_U_iso_or_equiv
_atom_site_adp_type
_atom_site_occupancy
_atom_site_symmetry_multiplicity
_atom_site_calc_flag
_atom_site_refinement_flags
_atom_site_disorder_assembly
_atom_site_disorder_group
N N 0.2011(9) 0.5768(3) 0.18268(19) 0.0398(11) Uani 1 1 d . . .
H1N H 0.341(16) 0.591(5) 0.173(3) 0.08(3) Uiso 1 1 d . . .
O1 O -0.2299(6) 0.5935(2) 0.15786(15) 0.0478(10) Uani 1 1 d . . .
O2 O 0.0541(10) 0.2033(2) 0.10821(18) 0.0720(14) Uani 1 1 d . . .
C3 C 0.2607(14) 0.3029(4) 0.2897(3) 0.0648(18) Uani 1 1 d D . .
H3 H 0.2876 0.2480 0.3030 0.078 Uiso 1 1 calc R A 1
C6 C 0.1900(10) 0.4710(3) 0.2594(2) 0.0376(12) Uani 1 1 d D . .
C1' C 0.440(2) 0.4307(6) 0.2505(5) 0.052(3) Uani 0.50 1 d PD B 1
H1' H 0.5821 0.4608 0.2341 0.062 Uiso 0.50 1 calc PR B 1
C2' C 0.475(2) 0.3473(6) 0.2657(4) 0.068(4) Uani 0.50 1 d PD B 1
H2' H 0.6413 0.3211 0.2601 0.082 Uiso 0.50 1 calc PR B 1
C4' C 0.017(2) 0.3373(7) 0.2939(5) 0.074(4) Uani 0.50 1 d PD B 1
H4' H -0.1297 0.3053 0.3064 0.089 Uiso 0.50 1 calc PR B 1
C5' C -0.015(2) 0.4202(6) 0.2798(5) 0.060(3) Uani 0.50 1 d PD B 1
H5' H -0.1852 0.4439 0.2842 0.071 Uiso 0.50 1 calc PR B 1
C1" C 0.2320(19) 0.4136(6) 0.2186(5) 0.044(3) Uani 0.50 1 d PD B 2
H1" H 0.2408 0.4295 0.1791 0.053 Uiso 0.50 1 calc PR B 2
C2" C 0.2630(19) 0.3300(6) 0.2337(4) 0.049(3) Uani 0.50 1 d PD B 2
H2" H 0.2867 0.2907 0.2036 0.059 Uiso 0.50 1 calc PR B 2
C4" C 0.204(3) 0.3634(5) 0.3325(4) 0.056(3) Uani 0.50 1 d PD B 2
H4" H 0.1826 0.3469 0.3717 0.067 Uiso 0.50 1 calc PR B 2
C5" C 0.177(2) 0.4475(6) 0.3176(4) 0.052(3) Uani 0.50 1 d PD B 2
H5" H 0.1513 0.4878 0.3469 0.062 Uiso 0.50 1 calc PR B 2
C7 C 0.1539(10) 0.5623(3) 0.2441(2) 0.0411(13) Uani 1 1 d . B .
H7A H -0.0347 0.5767 0.2520 0.049 Uiso 1 1 calc R . .
C8 C 0.0114(10) 0.5897(3) 0.1430(2) 0.0351(12) Uani 1 1 d . . .
C9 C 0.0941(10) 0.6027(3) 0.0809(2) 0.0387(13) Uani 1 1 d . . .
H9A H 0.2854 0.5884 0.0772 0.046 Uiso 1 1 calc R . .
C10 C -0.0677(11) 0.5437(3) 0.0412(2) 0.0430(13) Uani 1 1 d . . .
H10A H -0.2584 0.5564 0.0479 0.052 Uiso 1 1 calc R . .
C11 C -0.1960(14) 0.4143(4) 0.0970(3) 0.0675(19) Uani 1 1 d . . .
H11A H -0.3382 0.4451 0.1129 0.081 Uiso 1 1 calc R . .
C12 C -0.1620(16) 0.3322(4) 0.1133(3) 0.078(2) Uani 1 1 d . . .
H12A H -0.2784 0.3081 0.1407 0.094 Uiso 1 1 calc R . .
C13 C 0.0414(12) 0.2850(3) 0.0897(2) 0.0493(15) Uani 1 1 d . . .
C14 C 0.2020(13) 0.3205(4) 0.0505(3) 0.0603(17) Uani 1 1 d . . .
H14A H 0.3385 0.2887 0.0332 0.072 Uiso 1 1 calc R . .
C15 C 0.1711(12) 0.4038(4) 0.0347(3) 0.0587(16) Uani 1 1 d . . .
H15A H 0.2891 0.4274 0.0073 0.070 Uiso 1 1 calc R . .
C16 C -0.0264(10) 0.4522(3) 0.0579(2) 0.0373(12) Uani 1 1 d . . .
C17 C 0.3246(14) 0.6200(4) 0.2809(2) 0.0611(17) Uani 1 1 d . . .
H17A H 0.2923 0.6774 0.2694 0.092 Uiso 1 1 calc R B .
H17B H 0.5113 0.6066 0.2749 0.092 Uiso 1 1 calc R . .
H17C H 0.2796 0.6129 0.3218 0.092 Uiso 1 1 calc R . .
C18 C 0.0581(14) 0.6937(3) 0.0643(2) 0.0623(18) Uani 1 1 d . . .
H18A H 0.1633 0.7284 0.0903 0.093 Uiso 1 1 calc R . .
H18B H -0.1286 0.7087 0.0677 0.093 Uiso 1 1 calc R . .
H18C H 0.1167 0.7021 0.0243 0.093 Uiso 1 1 calc R . .
C19 C -0.0148(14) 0.5586(3) -0.0222(2) 0.0559(16) Uani 1 1 d . . .
H19A H 0.1581 0.5468 -0.0358 0.067 Uiso 1 1 calc R . .
C20 C -0.1841(17) 0.5864(4) -0.0606(3) 0.080(2) Uani 1 1 d . . .
H20A H -0.3595 0.5991 -0.0492 0.096 Uiso 1 1 calc R . .
H20B H -0.1311 0.5937 -0.0997 0.096 Uiso 1 1 calc R . .
C21 C 0.2474(15) 0.1512(4) 0.0824(3) 0.0729(19) Uani 1 1 d . . .
H21A H 0.2354 0.0957 0.0993 0.109 Uiso 1 1 calc R . .
H21B H 0.4236 0.1739 0.0896 0.109 Uiso 1 1 calc R . .
H21C H 0.2164 0.1479 0.0406 0.109 Uiso 1 1 calc R . .

loop_
_atom_site_aniso_label
_atom_site_aniso_U_11
_atom_site_aniso_U_22
_atom_site_aniso_U_33
_atom_site_aniso_U_23
_atom_site_aniso_U_13
_atom_site_aniso_U_12
N 0.020(2) 0.049(3) 0.051(3) 0.006(2) 0.002(2) 0.001(2)
O1 0.0181(19) 0.066(3) 0.059(2) -0.0055(19) 0.0088(17) 0.0058(18)
O2 0.081(3) 0.043(2) 0.092(3) 0.003(2) 0.018(3) 0.008(2)
C3 0.065(5) 0.060(4) 0.069(4) 0.014(4) 0.003(4) -0.002(4)
C6 0.024(3) 0.051(3) 0.038(3) -0.002(3) 0.000(2) 0.000(2)
C1' 0.036(7) 0.049(7) 0.070(7) -0.004(6) 0.008(6) 0.019(5)
C2' 0.069(9) 0.061(8) 0.074(9) 0.022(7) 0.010(8) 0.020(8)
C4' 0.065(10) 0.088(11) 0.071(9) 0.017(8) 0.013(8) -0.026(9)
C5' 0.034(6) 0.061(8) 0.084(8) 0.025(7) 0.016(6) -0.011(6)
C1" 0.035(6) 0.050(7) 0.047(6) 0.004(6) -0.007(5) -0.004(6)
C2" 0.034(6) 0.058(8) 0.056(7) -0.009(6) 0.001(6) 0.014(6)
C4" 0.067(9) 0.056(8) 0.044(6) 0.019(6) 0.014(7) 0.002(7)
C5" 0.047(7) 0.046(7) 0.062(7) 0.002(6) -0.003(6) 0.004(6)
C7 0.022(3) 0.049(3) 0.052(3) -0.003(3) 0.003(2) 0.010(2)
C8 0.027(3) 0.029(3) 0.050(3) -0.004(2) 0.004(2) -0.001(2)
C9 0.023(3) 0.042(3) 0.051(3) 0.001(2) 0.001(2) -0.005(2)
C10 0.027(3) 0.047(3) 0.055(3) -0.003(3) -0.003(2) 0.007(2)
C11 0.061(4) 0.043(4) 0.098(5) 0.000(3) 0.034(4) 0.001(3)
C12 0.086(5) 0.049(4) 0.100(5) 0.006(4) 0.050(5) -0.005(4)
C13 0.051(4) 0.038(3) 0.059(3) -0.002(3) -0.003(3) 0.000(3)
C14 0.048(4) 0.058(4) 0.074(4) 0.010(3) 0.012(3) 0.014(3)
C15 0.044(3) 0.065(4) 0.067(4) 0.018(3) 0.017(3) 0.017(3)
C16 0.024(3) 0.043(3) 0.045(3) -0.005(2) -0.008(2) 0.000(2)
C17 0.060(4) 0.063(4) 0.061(3) -0.019(3) 0.004(3) 0.005(3)
C18 0.076(5) 0.050(4) 0.061(4) 0.008(3) 0.003(4) -0.010(3)
C19 0.056(4) 0.053(4) 0.059(4) 0.002(3) -0.006(3) 0.001(3)
C20 0.088(6) 0.082(5) 0.070(4) 0.016(4) -0.030(4) -0.001(5)
C21 0.072(5) 0.053(4) 0.094(5) -0.003(4) -0.016(4) 0.006(4)

loop_
_atom_type_symbol
_atom_type_description
_atom_type_scat_dispersion_real
_atom_type_scat_dispersion_imag
_atom_type_scat_source
C C 0.0033 0.0016 'International Tables Vol C Tables 4.2.6.8 and 6.1.1.4'
H H 0.0000 0.0000 'International Tables Vol C Tables 4.2.6.8 and 6.1.1.4'
N N 0.0061 0.0033 'International Tables Vol C Tables 4.2.6.8 and 6.1.1.4'
O O 0.0106 0.0060 'International Tables Vol C Tables 4.2.6.8 and 6.1.1.4'

loop_
_geom_angle_atom_site_label_1
_geom_angle_atom_site_label_2
_geom_angle_atom_site_label_3
_geom_angle
C8 N C7 124.8(4)
C8 N H1N 114(5)
C7 N H1N 119(5)
C13 O2 C21 117.8(5)
C4' C3 C2" 86.8(8)
C4' C3 C2' 121.2(8)
C2" C3 C2' 57.3(6)
C4' C3 C4" 58.8(8)
C2" C3 C4" 116.0(7)
C2' C3 C4" 94.5(8)
C4' C3 H3 119.4
C2" C3 H3 127.4
C2' C3 H3 119.4
C4" C3 H3 116.6
C1" C6 C5" 119.6(7)
C1" C6 C5' 86.9(7)
C5" C6 C5' 59.0(7)
C1" C6 C1' 56.3(6)
C5" C6 C1' 93.1(7)
C5' C6 C1' 115.6(7)
C1" C6 C7 121.7(5)
C5" C6 C7 118.7(6)
C5' C6 C7 123.7(6)
C1' C6 C7 120.7(6)
C2' C1' C6 120.9(10)
C2' C1' H1' 119.6
C6 C1' H1' 119.6
C1' C2' C3 119.0(10)
C1' C2' H2' 120.5
C3 C2' H2' 120.5
C3 C4' C5' 118.9(10)
C3 C4' H4' 120.5
C5' C4' H4' 120.5
C4' C5' C6 123.9(10)
C4' C5' H5' 118.0
C6 C5' H5' 118.0
C6 C1" C2" 120.7(9)
C6 C1" H1" 119.6
C2" C1" H1" 119.6
C3 C2" C1" 122.9(9)
C3 C2" H2" 118.5
C1" C2" H2" 118.5
C5" C4" C3 121.0(8)
C5" C4" H4" 119.5
C3 C4" H4" 119.5
C6 C5" C4" 119.6(9)
C6 C5" H5" 120.2
C4" C5" H5" 120.2
N C7 C6 111.2(4)
N C7 C17 110.4(4)
C6 C7 C17 113.1(4)
N C7 H7A 107.3
C6 C7 H7A 107.3
C17 C7 H7A 107.3
O1 C8 N 120.7(5)
O1 C8 C9 121.1(5)
N C8 C9 118.1(4)
C8 C9 C18 109.8(4)
C8 C9 C10 109.1(4)
C18 C9 C10 112.3(4)
C8 C9 H9A 108.5
C18 C9 H9A 108.5
C10 C9 H9A 108.5
C19 C10 C16 111.9(4)
C19 C10 C9 112.3(4)
C16 C10 C9 111.7(4)
C19 C10 H10A 106.8
C16 C10 H10A 106.8
C9 C10 H10A 106.8
C16 C11 C12 121.4(6)
C16 C11 H11A 119.3
C12 C11 H11A 119.3
C11 C12 C13 120.5(6)
C11 C12 H12A 119.7
C13 C12 H12A 119.7
C14 C13 O2 125.8(6)
C14 C13 C12 118.5(5)
O2 C13 C12 115.7(5)
C13 C14 C15 121.1(6)
C13 C14 H14A 119.4
C15 C14 H14A 119.4
C16 C15 C14 121.6(6)
C16 C15 H15A 119.2
C14 C15 H15A 119.2
C15 C16 C11 116.9(5)
C15 C16 C10 123.0(5)
C11 C16 C10 120.1(5)
C7 C17 H17A 109.5
C7 C17 H17B 109.5
H17A C17 H17B 109.5
C7 C17 H17C 109.5
H17A C17 H17C 109.5
H17B C17 H17C 109.5
C9 C18 H18A 109.5
C9 C18 H18B 109.5
H18A C18 H18B 109.5
C9 C18 H18C 109.5
H18A C18 H18C 109.5
H18B C18 H18C 109.5
C20 C19 C10 126.4(6)
C20 C19 H19A 116.8
C10 C19 H19A 116.8
C19 C20 H20A 120.0
C19 C20 H20B 120.0
H20A C20 H20B 120.0
O2 C21 H21A 109.5
O2 C21 H21B 109.5
H21A C21 H21B 109.5
O2 C21 H21C 109.5
H21A C21 H21C 109.5
H21B C21 H21C 109.5

loop_
_geom_bond_atom_site_label_1
_geom_bond_atom_site_label_2
_geom_bond_distance
N C8 1.331(6)
N C7 1.442(7)
N H1N 0.78(8)
O1 C8 1.259(6)
O2 C13 1.378(7)
O2 C21 1.408(8)
C3 C4' 1.346(9)
C3 C2" 1.352(8)
C3 C2' 1.402(9)
C3 C4" 1.406(8)
C3 H3 0.9400
C6 C1" 1.327(11)
C6 C5" 1.384(8)
C6 C5' 1.391(8)
C6 C1' 1.424(11)
C6 C7 1.514(7)
C1' C2' 1.392(9)
C1' H1' 0.9400
C2' H2' 0.9400
C4' C5' 1.374(9)
C4' H4' 0.9400
C5' H5' 0.9400
C1" C2" 1.390(9)
C1" H1" 0.9400
C2" H2" 0.9400
C4" C5" 1.395(9)
C4" H4" 0.9400
C5" H5" 0.9400
C7 C17 1.515(7)
C7 H7A 0.9900
C8 C9 1.494(6)
C9 C18 1.515(7)
C9 C10 1.542(7)
C9 H9A 0.9900
C10 C19 1.493(8)
C10 C16 1.528(7)
C10 H10A 0.9900
C11 C16 1.374(8)
C11 C12 1.378(8)
C11 H11A 0.9400
C12 C13 1.379(9)
C12 H12A 0.9400
C13 C14 1.332(8)
C14 C15 1.391(8)
C14 H14A 0.9400
C15 C16 1.365(7)
C15 H15A 0.9400
C17 H17A 0.9700
C17 H17B 0.9700
C17 H17C 0.9700
C18 H18A 0.9700
C18 H18B 0.9700
C18 H18C 0.9700
C19 C20 1.298(8)
C19 H19A 0.9400
C20 H20A 0.9400
C20 H20B 0.9400
C21 H21A 0.9700
C21 H21B 0.9700
C21 H21C 0.9700
